data_7713648
loop_
_publ_author_name
'Wenger, John S.'
'Getahun, Addis'
'Johnstone, Timothy C.'

_publ_section_title
;
 Variation in pnictogen-oxygen bonding unlocks greatly enhanced
 Br&#xf8;nsted basicity for the monomeric stibine oxide.
;
_journal_name_full 'Dalton transactions (Cambridge, England : 2003)'
_journal_paper_doi 10.1039/d3dt02113k
_journal_year 2023
_chemical_formula_moiety 'C36 H52 As O, C F3 O3 S, C H Cl3'
_chemical_formula_sum 'C38 H53 As Cl3 F3 O4 S'
_chemical_formula_weight 844.13
_space_group_crystal_system triclinic
_space_group_IT_number 2
_space_group_name_Hall '-P 1'
_space_group_name_H-M_alt 'P -1'
_atom_sites_solution_hydrogens mixed
_atom_sites_solution_primary dual
_audit_creation_date 2022-07-15
_audit_creation_method
;
Olex2 1.5
(compiled 2022.04.07 svn.rca3783a0 for OlexSys, GUI svn.r6498)
;
_audit_update_record
;
2023-03-21 deposited with the CCDC.	2023-07-28 downloaded from the CCDC.
;
_cell_angle_alpha 92.4510(10)
_cell_angle_beta 101.6540(10)
_cell_angle_gamma 100.5970(10)
_cell_formula_units_Z 2
_cell_length_a 10.1956(2)
_cell_length_b 14.2779(2)
_cell_length_c 14.7095(2)
_cell_measurement_reflns_used 18782
_cell_measurement_temperature 101(1)
_cell_measurement_theta_max 77.0620
_cell_measurement_theta_min 3.0690
_cell_volume 2054.26(6)
_computing_cell_refinement 'CrysAlisPro 1.171.42.53a (Rigaku OD, 2022)'
_computing_data_collection 'CrysAlisPro 1.171.42.53a (Rigaku OD, 2022)'
_computing_data_reduction 'CrysAlisPro 1.171.42.53a (Rigaku OD, 2022)'
_computing_molecular_graphics 'Olex2 1.5 (Dolomanov et al., 2009)'
_computing_publication_material 'Olex2 1.5 (Dolomanov et al., 2009)'
_computing_structure_refinement 'SHELXL 2018/3 (Sheldrick, 2015)'
_computing_structure_solution 'SHELXT 2018/2 (Sheldrick, 2018)'
_diffrn_ambient_environment N~2~
_diffrn_ambient_temperature 101(1)
_diffrn_detector 'Hybrid Pixel Array Detector'
_diffrn_detector_area_resol_mean 10.0000
_diffrn_detector_type HyPix
_diffrn_measured_fraction_theta_full 1.000
_diffrn_measured_fraction_theta_max 1.000
_diffrn_measurement_details
;
List of Runs (angles in degrees, time in seconds):

  # Type    Start    End  Width  t~exp~   \w     \q     \k     \f   Frames
#--------------------------------------------------------------------------
  1  \w    -38.00 -13.00   0.50    0.12    --  -84.25  57.00  90.00   50
  2  \w    -59.00 -33.00   0.50    0.12    --  -84.25  57.00 -30.00   52
  3  \w    -69.00 -12.00   0.50    0.12    --  -84.25  77.00-120.00  114
  4  \w    -62.00 -15.00   0.50    0.12    --  -84.25  57.00-120.00   94
  5  \w    -38.00 -13.00   0.50    0.12    --  -84.25  38.00-150.00   50
  6  \w    -42.00 -13.00   0.50    0.12    --  -84.25  38.00-180.00   58
  7  \w    -39.00 -13.00   0.50    0.12    --  -84.25  38.00  60.00   52
  8  \w    -60.00  23.00   0.50    0.05    --  -49.41  57.00  90.00  166
  9  \w    -28.00  -3.00   0.50    0.05    --  -49.41  27.00  88.00   50
 10  \w    -24.00  24.00   0.50    0.05    --  -49.41  19.00-150.00   96
 11  \w     59.00  85.00   0.50    0.05    --   49.41  27.00  88.00   52
 12  \w    103.00 173.00   0.50    0.12    --  105.75  27.00  88.00  140
 13  \w    104.00 173.00   0.50    0.12    --  105.75  19.00  30.00  138
 14  \w    125.00 177.00   0.50    0.12    --  105.75  19.00 -30.00  104
 15  \w    112.00 177.00   0.50    0.12    --  105.75  38.00 -60.00  130
 16  \w    152.00 177.00   0.50    0.12    --  105.75  38.00-150.00   50
 17  \w    102.00 142.00   0.50    0.12    --  105.75  38.00-150.00   80
 18  \w    -21.00  23.00   0.50    0.05    --   49.41 -19.00-150.00   88
 19  \w     34.00  59.00   0.50    0.12    --  105.75 -77.00-150.00   50
 20  \w     35.00  66.00   0.50    0.12    --  105.75 -57.00-120.00   62
 21  \w     80.00 106.00   0.50    0.12    --  105.75 -77.00-150.00   52
 22  \w     38.00  63.00   0.50    0.12    --  105.75 -57.00-150.00   50
 23  \w    -23.00  34.00   0.50    0.05    --   49.41 -27.00 -74.00  114
 24  \w     34.00  60.00   0.50    0.12    --  105.75 -57.00  90.00   52
 25  \w     47.00 100.00   0.50    0.12    --  105.75 -77.00  30.00  106
 26  \w     41.00  89.00   0.50    0.12    --  105.75 -99.00  30.00   96
 27  \w     34.00 106.00   0.50    0.12    --  105.75 -99.00   0.00  144
 28  \w     34.00 104.00   0.50    0.12    --  105.75 -99.00 120.00  140
 29  \w     76.00 102.00   0.50    0.12    --  105.75 -99.00  60.00   52
 30  \w     55.00  94.00   0.50    0.12    --  105.75 -99.00 -60.00   78
 31  \w     72.00 106.00   0.50    0.12    --  105.75 -99.00 -90.00   68
 32  \w     76.00 106.00   0.50    0.12    --  105.75 -99.00-150.00   60
 33  \w     42.00 100.00   0.50    0.12    --  105.75 -99.00-180.00  116
 34  \w     37.00  87.00   0.50    0.12    --  105.75 -99.00 -30.00  100
 35  \w     41.00  89.00   0.50    0.12    --  105.75 -99.00 150.00   96
 36  \w   -122.00 -59.00   0.50    0.05    --  -49.41 -27.00 -74.00  126
 37  \w   -157.00-107.00   0.50    0.12    --  -84.25 -27.00 -74.00  100
 38  \w   -156.00-102.00   0.50    0.12    --  -84.25 -77.00-150.00  108
 39  \w   -121.00 -95.00   0.50    0.05    --  -49.41-125.00-120.00   52
 40  \w   -118.00 -87.00   0.50    0.05    --  -49.41-125.00  60.00   62
;
_diffrn_measurement_device 'four-circle diffractometer'
_diffrn_measurement_device_type 'XtaLAB Synergy, Dualflex, HyPix'
_diffrn_measurement_method '\w scans'
_diffrn_orient_matrix_type 'CrysAlisPro convention (1999,Acta A55,543-557)'
_diffrn_orient_matrix_UB_11 0.0190803000
_diffrn_orient_matrix_UB_12 0.1051427000
_diffrn_orient_matrix_UB_13 0.0374362000
_diffrn_orient_matrix_UB_21 0.1546500000
_diffrn_orient_matrix_UB_22 0.0133362000
_diffrn_orient_matrix_UB_23 0.0044711000
_diffrn_orient_matrix_UB_31 -0.0219260000
_diffrn_orient_matrix_UB_32 0.0300051000
_diffrn_orient_matrix_UB_33 -0.1004663000
_diffrn_radiation_monochromator mirror
_diffrn_radiation_probe x-ray
_diffrn_radiation_type 'Cu K\a'
_diffrn_radiation_wavelength 1.54184
_diffrn_reflns_av_R_equivalents 0.0335
_diffrn_reflns_av_unetI/netI 0.0303
_diffrn_reflns_Laue_measured_fraction_full 1.000
_diffrn_reflns_Laue_measured_fraction_max 1.000
_diffrn_reflns_limit_h_max 12
_diffrn_reflns_limit_h_min -12
_diffrn_reflns_limit_k_max 17
_diffrn_reflns_limit_k_min -17
_diffrn_reflns_limit_l_max 13
_diffrn_reflns_limit_l_min -17
_diffrn_reflns_number 25894
_diffrn_reflns_point_group_measured_fraction_full 1.000
_diffrn_reflns_point_group_measured_fraction_max 1.000
_diffrn_reflns_theta_full 67.078
_diffrn_reflns_theta_max 67.078
_diffrn_reflns_theta_min 3.078
_diffrn_source 'micro-focus sealed X-ray tube'
_diffrn_source_type 'PhotonJet (Cu) X-ray Source'
_exptl_absorpt_coefficient_mu 3.811
_exptl_absorpt_correction_T_max 1.000
_exptl_absorpt_correction_T_min 0.447
_exptl_absorpt_correction_type gaussian
_exptl_absorpt_process_details
;
CrysAlisPro 1.171.42.53a (Rigaku Oxford Diffraction, 2022)
Numerical absorption correction based on gaussian integration over
a multifaceted crystal model
Empirical absorption correction using spherical harmonics,
implemented in SCALE3 ABSPACK scaling algorithm.
;
_exptl_crystal_colour colorless
_exptl_crystal_density_diffrn 1.365
_exptl_crystal_description block
_exptl_crystal_F_000 880
_exptl_crystal_size_max 0.23
_exptl_crystal_size_mid 0.15
_exptl_crystal_size_min 0.13
_refine_diff_density_max 1.269
_refine_diff_density_min -0.961
_refine_diff_density_rms 0.067
_refine_ls_extinction_method none
_refine_ls_goodness_of_fit_ref 1.056
_refine_ls_hydrogen_treatment mixed
_refine_ls_matrix_type full
_refine_ls_number_parameters 467
_refine_ls_number_reflns 7326
_refine_ls_number_restraints 1
_refine_ls_restrained_S_all 1.056
_refine_ls_R_factor_all 0.0383
_refine_ls_R_factor_gt 0.0362
_refine_ls_shift/su_max 0.001
_refine_ls_shift/su_mean 0.000
_refine_ls_structure_factor_coef Fsqd
_refine_ls_weighting_details 'w=1/[\s^2^(Fo^2^)+(0.0453P)^2^+2.4368P] where P=(Fo^2^+2Fc^2^)/3'
_refine_ls_weighting_scheme calc
_refine_ls_wR_factor_gt 0.0942
_refine_ls_wR_factor_ref 0.0957
_reflns_Friedel_coverage 0.000
_reflns_number_gt 6843
_reflns_number_total 7326
_reflns_threshold_expression 'I > 2\s(I)'
_cod_data_source_file d3dt02113k2.cif
_cod_data_source_block 2b_triclinic
_cod_database_code 7713648
_shelx_shelxl_version_number 2018/3
_chemical_oxdiff_formula 'C37 H52 S1 O4 F3 As1'
_chemical_oxdiff_usercomment AG0006
_shelx_space_group_comment
;
The symmetry employed for this shelxl refinement is uniquely defined
by the following loop, which should always be used as a source of
symmetry information in preference to the above space-group names.
They are only intended as comments.
;
_shelx_estimated_absorpt_t_max 0.637
_shelx_estimated_absorpt_t_min 0.474
_olex2_refinement_description
;
1. Fixed Uiso
 At 1.2 times of:
  All C(H) groups
 At 1.5 times of:
  All C(H,H,H) groups
2. Restrained distances
 O1-H1
 0.84 with sigma of 0.02
3.a Ternary CH refined with riding coordinates:
 C37(H37), C38(H38), C28(H28), C27(H27), C18(H18), C17(H17), C01D(H01D)
3.b Aromatic/amide H refined with riding coordinates:
 C23(H23), C15(H15), C24(H24), C25(H25), C13(H13), C33(H33), C14(H14),
 C34(H34), C35(H35)
3.c Idealised Me refined as rotating group:
 C382(H38A,H38B,H38C), C381(H38D,H38E,H38F), C371(H37A,H37B,H37C), C281(H28A,
 H28B,H28C), C181(H18A,H18B,H18C), C171(H17A,H17B,H17C), C271(H27A,H27B,H27C),
 C272(H27D,H27E,H27F), C282(H28D,H28E,H28F), C372(H37D,H37E,H37F), C172(H17D,
 H17E,H17F), C182(H18D,H18E,H18F)
;
_olex2_submission_special_instructions 'No special instructions were received'
_oxdiff_exptl_absorpt_empirical_details
;
Empirical correction (ABSPACK) includes:
- Absorption correction using spherical harmonics
- Frame scaling
- Detector area scaling
;
_oxdiff_exptl_absorpt_empirical_full_max 1.620
_oxdiff_exptl_absorpt_empirical_full_min 0.764

loop_
_space_group_symop_operation_xyz
'x, y, z'
'-x, -y, -z'

loop_
_atom_site_label
_atom_site_type_symbol
_atom_site_fract_x
_atom_site_fract_y
_atom_site_fract_z
_atom_site_U_iso_or_equiv
_atom_site_adp_type
_atom_site_occupancy
_atom_site_site_symmetry_order
_atom_site_calc_flag
_atom_site_refinement_flags_posn
_atom_site_refinement_flags_adp
_atom_site_refinement_flags_occupancy
_atom_site_disorder_assembly
_atom_site_disorder_group
As1 As 0.44992(2) 0.26714(2) 0.24874(2) 0.01270(8) Uani 1 1 d . . . . .
S1 S 0.04697(5) 0.23746(4) 0.69353(4) 0.01597(12) Uani 1 1 d . . . . .
Cl1 Cl -0.17534(8) 0.39785(6) 0.92498(5) 0.04520(19) Uani 1 1 d . . . . .
Cl2 Cl -0.33520(8) 0.27843(6) 0.76362(6) 0.0497(2) Uani 1 1 d . . . . .
Cl3 Cl -0.14547(11) 0.44605(6) 0.74067(7) 0.0587(2) Uani 1 1 d . . . . .
F2 F 0.09013(17) 0.07591(10) 0.62462(10) 0.0337(4) Uani 1 1 d . . . . .
O3 O 0.11268(17) 0.29599(11) 0.77910(11) 0.0231(4) Uani 1 1 d . . . . .
O2 O 0.07080(19) 0.27910(12) 0.60937(11) 0.0266(4) Uani 1 1 d . . . . .
O4 O -0.09167(17) 0.19097(12) 0.69077(13) 0.0274(4) Uani 1 1 d . . . . .
O1 O 0.34770(16) 0.35345(11) 0.23562(11) 0.0199(3) Uani 1 1 d D . . . .
F3 F 0.1253(2) 0.09102(12) 0.77424(11) 0.0452(4) Uani 1 1 d . . . . .
F1 F 0.27119(17) 0.16949(14) 0.70389(13) 0.0459(4) Uani 1 1 d . . . . .
C31 C 0.6310(2) 0.33995(15) 0.30237(14) 0.0152(4) Uani 1 1 d . . . . .
C21 C 0.4363(2) 0.22191(15) 0.11959(14) 0.0149(4) Uani 1 1 d . . . . .
C11 C 0.3591(2) 0.18953(16) 0.33159(15) 0.0162(4) Uani 1 1 d . . . . .
C22 C 0.5552(2) 0.20463(15) 0.09216(15) 0.0165(4) Uani 1 1 d . . . . .
C37 C 0.6907(2) 0.20577(17) 0.40751(16) 0.0201(5) Uani 1 1 d . . . . .
H37 H 0.611666 0.167328 0.361111 0.024 Uiso 1 1 calc R U . . .
C23 C 0.5568(2) 0.20355(17) -0.00241(16) 0.0213(5) Uani 1 1 d . . . . .
H23 H 0.636255 0.193224 -0.022532 0.026 Uiso 1 1 calc R U . . .
C16 C 0.3290(2) 0.08922(16) 0.31390(15) 0.0187(5) Uani 1 1 d . . . . .
C26 C 0.3168(2) 0.22777(16) 0.05325(16) 0.0182(4) Uani 1 1 d . . . . .
C15 C 0.2435(3) 0.03622(17) 0.36427(17) 0.0257(5) Uani 1 1 d . . . . .
H15 H 0.219186 -0.031324 0.352258 0.031 Uiso 1 1 calc R U . . .
C12 C 0.3151(2) 0.23618(16) 0.40348(15) 0.0177(4) Uani 1 1 d . . . . .
C32 C 0.7150(2) 0.30755(16) 0.37798(15) 0.0182(4) Uani 1 1 d . . . . .
C24 C 0.4451(3) 0.21720(18) -0.06742(16) 0.0248(5) Uani 1 1 d . . . . .
H24 H 0.450292 0.220199 -0.131014 0.030 Uiso 1 1 calc R U . . .
C25 C 0.3261(2) 0.22647(18) -0.04040(16) 0.0236(5) Uani 1 1 d . . . . .
H25 H 0.248494 0.232121 -0.086417 0.028 Uiso 1 1 calc R U . . .
C382 C 0.5391(3) 0.55262(16) 0.19853(17) 0.0236(5) Uani 1 1 d . . . . .
H38A H 0.615246 0.605823 0.223868 0.035 Uiso 1 1 calc R U . . .
H38B H 0.481709 0.539205 0.244239 0.035 Uiso 1 1 calc R U . . .
H38C H 0.484538 0.569754 0.141130 0.035 Uiso 1 1 calc R U . . .
C13 C 0.2306(3) 0.17882(18) 0.45167(17) 0.0250(5) Uani 1 1 d . . . . .
H13 H 0.197588 0.207851 0.499522 0.030 Uiso 1 1 calc R U . . .
C381 C 0.6887(3) 0.48471(18) 0.10736(16) 0.0251(5) Uani 1 1 d . . . . .
H38D H 0.636187 0.502347 0.049416 0.038 Uiso 1 1 calc R U . . .
H38E H 0.724859 0.427723 0.094255 0.038 Uiso 1 1 calc R U . . .
H38F H 0.764609 0.537655 0.133969 0.038 Uiso 1 1 calc R U . . .
C33 C 0.8346(3) 0.37089(18) 0.42326(16) 0.0248(5) Uani 1 1 d . . . . .
H33 H 0.892172 0.352224 0.475658 0.030 Uiso 1 1 calc R U . . .
C14 C 0.1939(3) 0.08107(18) 0.43147(18) 0.0294(6) Uani 1 1 d . . . . .
H14 H 0.133860 0.044237 0.464069 0.035 Uiso 1 1 calc R U . . .
C36 C 0.6701(2) 0.42889(15) 0.26619(15) 0.0161(4) Uani 1 1 d . . . . .
C38 C 0.5954(2) 0.46337(15) 0.17712(15) 0.0175(4) Uani 1 1 d . . . . .
H38 H 0.516506 0.411345 0.147448 0.021 Uiso 1 1 calc R U . . .
C371 C 0.8158(3) 0.16009(18) 0.40574(18) 0.0266(5) Uani 1 1 d . . . . .
H37A H 0.844421 0.170222 0.346601 0.040 Uiso 1 1 calc R U . . .
H37B H 0.791817 0.091346 0.412024 0.040 Uiso 1 1 calc R U . . .
H37C H 0.890825 0.189630 0.457457 0.040 Uiso 1 1 calc R U . . .
C28 C 0.1781(2) 0.23271(17) 0.07449(16) 0.0209(5) Uani 1 1 d . . . . .
H28 H 0.183318 0.226491 0.142525 0.025 Uiso 1 1 calc R U . . .
C27 C 0.6765(2) 0.17801(16) 0.15754(16) 0.0195(5) Uani 1 1 d . . . . .
H27 H 0.658884 0.180165 0.221973 0.023 Uiso 1 1 calc R U . . .
C34 C 0.8695(3) 0.46042(18) 0.39231(17) 0.0270(5) Uani 1 1 d . . . . .
H34 H 0.949001 0.503421 0.425332 0.032 Uiso 1 1 calc R U . . .
C281 C 0.1374(3) 0.32848(19) 0.05026(18) 0.0271(5) Uani 1 1 d . . . . .
H28A H 0.211700 0.381172 0.080070 0.041 Uiso 1 1 calc R U . . .
H28B H 0.054585 0.333724 0.072692 0.041 Uiso 1 1 calc R U . . .
H28C H 0.119837 0.331650 -0.017431 0.041 Uiso 1 1 calc R U . . .
C181 C 0.4744(3) -0.03271(18) 0.3012(2) 0.0317(6) Uani 1 1 d . . . . .
H18A H 0.413417 -0.082854 0.324513 0.048 Uiso 1 1 calc R U . . .
H18B H 0.541657 0.003926 0.353741 0.048 Uiso 1 1 calc R U . . .
H18C H 0.521786 -0.062001 0.259304 0.048 Uiso 1 1 calc R U . . .
C171 C 0.4114(3) 0.36440(19) 0.53920(18) 0.0321(6) Uani 1 1 d . . . . .
H17A H 0.429767 0.433536 0.555444 0.048 Uiso 1 1 calc R U . . .
H17B H 0.496826 0.340647 0.554984 0.048 Uiso 1 1 calc R U . . .
H17C H 0.346247 0.332422 0.574118 0.048 Uiso 1 1 calc R U . . .
C18 C 0.3906(3) 0.03422(16) 0.24809(16) 0.0219(5) Uani 1 1 d . . . . .
H18 H 0.453783 0.081536 0.220821 0.026 Uiso 1 1 calc R U . . .
C271 C 0.6863(3) 0.07465(18) 0.12967(18) 0.0281(5) Uani 1 1 d . . . . .
H27A H 0.711963 0.071920 0.069055 0.042 Uiso 1 1 calc R U . . .
H27B H 0.597539 0.032365 0.125582 0.042 Uiso 1 1 calc R U . . .
H27C H 0.755469 0.053913 0.176655 0.042 Uiso 1 1 calc R U . . .
C17 C 0.3510(2) 0.34336(16) 0.43422(16) 0.0209(5) Uani 1 1 d . . . . .
H17 H 0.419596 0.374982 0.399553 0.025 Uiso 1 1 calc R U . . .
C272 C 0.8122(2) 0.24650(19) 0.15934(17) 0.0253(5) Uani 1 1 d . . . . .
H27D H 0.887363 0.221801 0.196739 0.038 Uiso 1 1 calc R U . . .
H27E H 0.809565 0.309712 0.186803 0.038 Uiso 1 1 calc R U . . .
H27F H 0.826185 0.251727 0.095633 0.038 Uiso 1 1 calc R U . . .
C282 C 0.0676(3) 0.1506(2) 0.0192(2) 0.0315(6) Uani 1 1 d . . . . .
H28D H 0.054618 0.159681 -0.047462 0.047 Uiso 1 1 calc R U . . .
H28E H -0.018567 0.150246 0.039180 0.047 Uiso 1 1 calc R U . . .
H28F H 0.096234 0.089516 0.030632 0.047 Uiso 1 1 calc R U . . .
C35 C 0.7908(2) 0.48821(17) 0.31440(16) 0.0224(5) Uani 1 1 d . . . . .
H35 H 0.819361 0.548955 0.293068 0.027 Uiso 1 1 calc R U . . .
C372 C 0.6556(3) 0.1995(2) 0.50372(17) 0.0299(6) Uani 1 1 d . . . . .
H37D H 0.728284 0.240758 0.549975 0.045 Uiso 1 1 calc R U . . .
H37E H 0.647019 0.133261 0.520389 0.045 Uiso 1 1 calc R U . . .
H37F H 0.569014 0.220488 0.502403 0.045 Uiso 1 1 calc R U . . .
C172 C 0.2230(3) 0.38720(19) 0.41039(19) 0.0297(6) Uani 1 1 d . . . . .
H17D H 0.157817 0.360710 0.447808 0.045 Uiso 1 1 calc R U . . .
H17E H 0.180855 0.372156 0.344098 0.045 Uiso 1 1 calc R U . . .
H17F H 0.248449 0.456729 0.424046 0.045 Uiso 1 1 calc R U . . .
C01C C 0.1382(3) 0.13896(18) 0.69964(17) 0.0266(5) Uani 1 1 d . . . . .
C01D C -0.1751(3) 0.35351(19) 0.81142(19) 0.0304(6) Uani 1 1 d . . . . .
H01D H -0.101678 0.315241 0.814493 0.036 Uiso 1 1 calc R U . . .
C182 C 0.2810(3) -0.02235(19) 0.16769(18) 0.0340(6) Uani 1 1 d . . . . .
H18D H 0.324791 -0.054823 0.125611 0.051 Uiso 1 1 calc R U . . .
H18E H 0.229807 0.021513 0.133375 0.051 Uiso 1 1 calc R U . . .
H18F H 0.218411 -0.069904 0.192693 0.051 Uiso 1 1 calc R U . . .
H1 H 0.380(5) 0.404(2) 0.220(4) 0.105(19) Uiso 1 1 d D . . . .

loop_
_atom_site_aniso_label
_atom_site_aniso_U_11
_atom_site_aniso_U_22
_atom_site_aniso_U_33
_atom_site_aniso_U_23
_atom_site_aniso_U_13
_atom_site_aniso_U_12
As1 0.01382(13) 0.01179(13) 0.01305(13) 0.00175(9) 0.00398(9) 0.00256(9)
S1 0.0172(3) 0.0141(3) 0.0160(3) 0.00064(19) 0.0024(2) 0.0030(2)
Cl1 0.0541(5) 0.0609(5) 0.0288(3) 0.0021(3) 0.0085(3) 0.0329(4)
Cl2 0.0447(4) 0.0410(4) 0.0660(5) -0.0134(4) 0.0242(4) 0.0053(3)
Cl3 0.0823(6) 0.0442(4) 0.0638(5) 0.0288(4) 0.0400(5) 0.0162(4)
F2 0.0460(9) 0.0254(8) 0.0309(8) -0.0079(6) 0.0075(7) 0.0133(7)
O3 0.0283(9) 0.0194(8) 0.0189(8) -0.0032(6) -0.0005(7) 0.0049(7)
O2 0.0354(10) 0.0250(9) 0.0200(8) 0.0045(7) 0.0075(7) 0.0056(7)
O4 0.0208(9) 0.0223(9) 0.0376(10) -0.0020(7) 0.0079(7) 0.0000(7)
O1 0.0201(8) 0.0171(8) 0.0245(8) 0.0030(6) 0.0050(6) 0.0082(7)
F3 0.0818(13) 0.0327(9) 0.0286(8) 0.0101(7) 0.0088(8) 0.0322(9)
F1 0.0261(8) 0.0567(11) 0.0549(11) -0.0095(9) -0.0002(7) 0.0216(8)
C31 0.0157(10) 0.0159(10) 0.0135(10) -0.0012(8) 0.0036(8) 0.0018(8)
C21 0.0180(11) 0.0124(10) 0.0133(10) 0.0008(8) 0.0032(8) 0.0006(8)
C11 0.0155(10) 0.0173(11) 0.0152(10) 0.0025(8) 0.0043(8) 0.0003(8)
C22 0.0193(11) 0.0118(10) 0.0183(11) 0.0006(8) 0.0052(9) 0.0015(8)
C37 0.0207(11) 0.0206(11) 0.0184(11) 0.0056(9) 0.0014(9) 0.0047(9)
C23 0.0224(12) 0.0230(12) 0.0206(11) 0.0007(9) 0.0095(9) 0.0048(9)
C16 0.0218(11) 0.0176(11) 0.0163(11) 0.0018(8) 0.0045(9) 0.0021(9)
C26 0.0187(11) 0.0154(11) 0.0193(11) 0.0005(8) 0.0028(9) 0.0020(9)
C15 0.0324(14) 0.0172(11) 0.0262(13) 0.0005(9) 0.0116(10) -0.0043(10)
C12 0.0184(11) 0.0179(11) 0.0161(10) 0.0012(8) 0.0042(8) 0.0015(9)
C32 0.0216(11) 0.0199(11) 0.0136(10) 0.0011(8) 0.0043(9) 0.0052(9)
C24 0.0300(13) 0.0297(13) 0.0150(11) 0.0012(9) 0.0063(9) 0.0055(10)
C25 0.0220(12) 0.0291(13) 0.0176(11) 0.0022(9) 0.0001(9) 0.0045(10)
C382 0.0293(13) 0.0169(11) 0.0248(12) 0.0026(9) 0.0044(10) 0.0060(10)
C13 0.0295(13) 0.0255(13) 0.0219(12) -0.0007(10) 0.0137(10) 0.0017(10)
C381 0.0295(13) 0.0259(13) 0.0194(12) 0.0051(9) 0.0073(10) 0.0013(10)
C33 0.0238(12) 0.0271(13) 0.0189(11) 0.0020(9) -0.0035(9) 0.0024(10)
C14 0.0338(14) 0.0243(13) 0.0303(13) 0.0014(10) 0.0181(11) -0.0060(11)
C36 0.0192(11) 0.0146(10) 0.0149(10) -0.0004(8) 0.0052(8) 0.0031(9)
C38 0.0202(11) 0.0140(10) 0.0172(11) 0.0019(8) 0.0035(9) 0.0006(9)
C371 0.0271(13) 0.0258(13) 0.0275(13) 0.0045(10) 0.0016(10) 0.0109(10)
C28 0.0167(11) 0.0244(12) 0.0204(11) 0.0014(9) 0.0024(9) 0.0026(9)
C27 0.0209(11) 0.0210(11) 0.0196(11) 0.0025(9) 0.0071(9) 0.0087(9)
C34 0.0244(13) 0.0249(13) 0.0243(12) -0.0018(10) -0.0031(10) -0.0043(10)
C281 0.0209(12) 0.0325(14) 0.0297(13) 0.0067(11) 0.0039(10) 0.0103(10)
C181 0.0400(15) 0.0202(12) 0.0389(15) 0.0080(11) 0.0132(12) 0.0099(11)
C171 0.0471(16) 0.0236(13) 0.0226(13) -0.0055(10) 0.0041(11) 0.0047(12)
C18 0.0311(13) 0.0148(11) 0.0226(12) 0.0034(9) 0.0117(10) 0.0044(10)
C271 0.0362(14) 0.0248(13) 0.0295(13) 0.0042(10) 0.0119(11) 0.0160(11)
C17 0.0278(12) 0.0168(11) 0.0191(11) -0.0011(9) 0.0094(9) 0.0027(9)
C272 0.0193(12) 0.0327(14) 0.0260(12) 0.0027(10) 0.0064(10) 0.0087(10)
C282 0.0187(12) 0.0334(15) 0.0377(15) -0.0029(11) 0.0022(11) -0.0017(11)
C35 0.0252(12) 0.0166(11) 0.0218(12) -0.0007(9) 0.0030(9) -0.0021(9)
C372 0.0317(14) 0.0388(15) 0.0217(12) 0.0123(11) 0.0070(10) 0.0098(12)
C172 0.0363(15) 0.0284(13) 0.0298(13) 0.0014(10) 0.0135(11) 0.0132(11)
C01C 0.0314(14) 0.0272(13) 0.0224(12) -0.0016(10) 0.0027(10) 0.0126(11)
C01D 0.0388(15) 0.0292(14) 0.0320(14) 0.0087(11) 0.0166(12) 0.0178(12)
C182 0.0562(18) 0.0225(13) 0.0220(13) -0.0028(10) 0.0074(12) 0.0066(12)

loop_
_atom_type_symbol
_atom_type_description
_atom_type_scat_dispersion_real
_atom_type_scat_dispersion_imag
_atom_type_scat_source
C C 0.0181 0.0091 'International Tables Vol C Tables 4.2.6.8 and 6.1.1.4'
H H 0.0000 0.0000 'International Tables Vol C Tables 4.2.6.8 and 6.1.1.4'
O O 0.0492 0.0322 'International Tables Vol C Tables 4.2.6.8 and 6.1.1.4'
F F 0.0727 0.0534 'International Tables Vol C Tables 4.2.6.8 and 6.1.1.4'
S S 0.3331 0.5567 'International Tables Vol C Tables 4.2.6.8 and 6.1.1.4'
As As -0.9300 1.0051 'International Tables Vol C Tables 4.2.6.8 and 6.1.1.4'
Cl Cl 0.3639 0.7018 'International Tables Vol C Tables 4.2.6.8 and 6.1.1.4'

loop_
_exptl_crystal_face_index_h
_exptl_crystal_face_index_k
_exptl_crystal_face_index_l
_exptl_crystal_face_perp_dist
-1 -1 2 0.0762
1 1 -2 0.0548
2 0 1 0.1109
1 0 -1 0.0470
1 0 -2 0.0586
1 -1 1 0.0783
-1 0 2 0.0812
-1 2 2 0.0815
1 -2 -2 0.0714
0 0 -1 0.0617
0 0 1 0.0878
0 -1 0 0.0874
0 -1 2 0.0796
0 -2 1 0.0664
0 -1 -2 0.0703
0 1 -1 0.0487
0 1 0 0.0969
0 1 2 0.1009
-1 0 -2 0.0853
-2 -1 -1 0.1026
-1 0 1 0.0864
1 -2 0 0.0599
-1 1 2 0.0739

loop_
_geom_angle_atom_site_label_1
_geom_angle_atom_site_label_2
_geom_angle_atom_site_label_3
_geom_angle
_geom_angle_site_symmetry_1
_geom_angle_site_symmetry_3
_geom_angle_publ_flag
O1 As1 C31 103.84(9) . . ?
O1 As1 C21 101.65(8) . . ?
O1 As1 C11 98.33(9) . . ?
C31 As1 C21 110.85(9) . . ?
C31 As1 C11 116.42(9) . . ?
C11 As1 C21 121.69(9) . . ?
O3 S1 C01C 102.83(10) . . ?
O2 S1 O3 115.30(10) . . ?
O2 S1 C01C 103.43(11) . . ?
O4 S1 O3 114.15(10) . . ?
O4 S1 O2 115.40(11) . . ?
O4 S1 C01C 103.33(11) . . ?
As1 O1 H1 117(4) . . ?
C32 C31 As1 120.50(16) . . ?
C32 C31 C36 122.4(2) . . ?
C36 C31 As1 116.97(16) . . ?
C22 C21 As1 118.63(16) . . ?
C22 C21 C26 121.57(19) . . ?
C26 C21 As1 118.32(16) . . ?
C16 C11 As1 119.25(16) . . ?
C16 C11 C12 122.0(2) . . ?
C12 C11 As1 118.52(16) . . ?
C21 C22 C27 124.39(19) . . ?
C23 C22 C21 117.8(2) . . ?
C23 C22 C27 117.6(2) . . ?
C32 C37 H37 107.7 . . ?
C32 C37 C371 110.70(19) . . ?
C32 C37 C372 113.3(2) . . ?
C371 C37 H37 107.7 . . ?
C372 C37 H37 107.7 . . ?
C372 C37 C371 109.45(19) . . ?
C22 C23 H23 119.4 . . ?
C24 C23 C22 121.2(2) . . ?
C24 C23 H23 119.4 . . ?
C11 C16 C18 124.4(2) . . ?
C15 C16 C11 118.0(2) . . ?
C15 C16 C18 117.5(2) . . ?
C21 C26 C28 125.8(2) . . ?
C25 C26 C21 117.2(2) . . ?
C25 C26 C28 117.0(2) . . ?
C16 C15 H15 119.7 . . ?
C14 C15 C16 120.6(2) . . ?
C14 C15 H15 119.7 . . ?
C11 C12 C17 126.7(2) . . ?
C13 C12 C11 116.9(2) . . ?
C13 C12 C17 116.5(2) . . ?
C31 C32 C37 124.2(2) . . ?
C33 C32 C31 117.4(2) . . ?
C33 C32 C37 118.1(2) . . ?
C23 C24 H24 119.9 . . ?
C25 C24 C23 120.2(2) . . ?
C25 C24 H24 119.9 . . ?
C26 C25 H25 119.2 . . ?
C24 C25 C26 121.6(2) . . ?
C24 C25 H25 119.2 . . ?
H38A C382 H38B 109.5 . . ?
H38A C382 H38C 109.5 . . ?
H38B C382 H38C 109.5 . . ?
C38 C382 H38A 109.5 . . ?
C38 C382 H38B 109.5 . . ?
C38 C382 H38C 109.5 . . ?
C12 C13 H13 119.2 . . ?
C14 C13 C12 121.6(2) . . ?
C14 C13 H13 119.2 . . ?
H38D C381 H38E 109.5 . . ?
H38D C381 H38F 109.5 . . ?
H38E C381 H38F 109.5 . . ?
C38 C381 H38D 109.5 . . ?
C38 C381 H38E 109.5 . . ?
C38 C381 H38F 109.5 . . ?
C32 C33 H33 119.7 . . ?
C34 C33 C32 120.6(2) . . ?
C34 C33 H33 119.7 . . ?
C15 C14 H14 119.7 . . ?
C13 C14 C15 120.6(2) . . ?
C13 C14 H14 119.7 . . ?
C31 C36 C38 125.81(19) . . ?
C35 C36 C31 116.9(2) . . ?
C35 C36 C38 117.24(19) . . ?
C382 C38 C381 109.78(19) . . ?
C382 C38 H38 108.1 . . ?
C381 C38 H38 108.1 . . ?
C36 C38 C382 111.09(18) . . ?
C36 C38 C381 111.46(19) . . ?
C36 C38 H38 108.1 . . ?
C37 C371 H37A 109.5 . . ?
C37 C371 H37B 109.5 . . ?
C37 C371 H37C 109.5 . . ?
H37A C371 H37B 109.5 . . ?
H37A C371 H37C 109.5 . . ?
H37B C371 H37C 109.5 . . ?
C26 C28 H28 108.7 . . ?
C26 C28 C281 111.07(19) . . ?
C26 C28 C282 110.6(2) . . ?
C281 C28 H28 108.7 . . ?
C281 C28 C282 109.0(2) . . ?
C282 C28 H28 108.7 . . ?
C22 C27 H27 107.9 . . ?
C22 C27 C271 109.12(19) . . ?
C22 C27 C272 113.26(19) . . ?
C271 C27 H27 107.9 . . ?
C272 C27 H27 107.9 . . ?
C272 C27 C271 110.5(2) . . ?
C33 C34 H34 119.5 . . ?
C35 C34 C33 121.1(2) . . ?
C35 C34 H34 119.5 . . ?
C28 C281 H28A 109.5 . . ?
C28 C281 H28B 109.5 . . ?
C28 C281 H28C 109.5 . . ?
H28A C281 H28B 109.5 . . ?
H28A C281 H28C 109.5 . . ?
H28B C281 H28C 109.5 . . ?
H18A C181 H18B 109.5 . . ?
H18A C181 H18C 109.5 . . ?
H18B C181 H18C 109.5 . . ?
C18 C181 H18A 109.5 . . ?
C18 C181 H18B 109.5 . . ?
C18 C181 H18C 109.5 . . ?
H17A C171 H17B 109.5 . . ?
H17A C171 H17C 109.5 . . ?
H17B C171 H17C 109.5 . . ?
C17 C171 H17A 109.5 . . ?
C17 C171 H17B 109.5 . . ?
C17 C171 H17C 109.5 . . ?
C16 C18 C181 110.6(2) . . ?
C16 C18 H18 108.0 . . ?
C16 C18 C182 111.9(2) . . ?
C181 C18 H18 108.0 . . ?
C181 C18 C182 110.3(2) . . ?
C182 C18 H18 108.0 . . ?
C27 C271 H27A 109.5 . . ?
C27 C271 H27B 109.5 . . ?
C27 C271 H27C 109.5 . . ?
H27A C271 H27B 109.5 . . ?
H27A C271 H27C 109.5 . . ?
H27B C271 H27C 109.5 . . ?
C12 C17 C171 112.79(19) . . ?
C12 C17 H17 108.5 . . ?
C12 C17 C172 110.0(2) . . ?
C171 C17 H17 108.5 . . ?
C172 C17 C171 108.3(2) . . ?
C172 C17 H17 108.5 . . ?
C27 C272 H27D 109.5 . . ?
C27 C272 H27E 109.5 . . ?
C27 C272 H27F 109.5 . . ?
H27D C272 H27E 109.5 . . ?
H27D C272 H27F 109.5 . . ?
H27E C272 H27F 109.5 . . ?
C28 C282 H28D 109.5 . . ?
C28 C282 H28E 109.5 . . ?
C28 C282 H28F 109.5 . . ?
H28D C282 H28E 109.5 . . ?
H28D C282 H28F 109.5 . . ?
H28E C282 H28F 109.5 . . ?
C36 C35 H35 119.3 . . ?
C34 C35 C36 121.3(2) . . ?
C34 C35 H35 119.3 . . ?
C37 C372 H37D 109.5 . . ?
C37 C372 H37E 109.5 . . ?
C37 C372 H37F 109.5 . . ?
H37D C372 H37E 109.5 . . ?
H37D C372 H37F 109.5 . . ?
H37E C372 H37F 109.5 . . ?
C17 C172 H17D 109.5 . . ?
C17 C172 H17E 109.5 . . ?
C17 C172 H17F 109.5 . . ?
H17D C172 H17E 109.5 . . ?
H17D C172 H17F 109.5 . . ?
H17E C172 H17F 109.5 . . ?
F2 C01C S1 111.41(17) . . ?
F3 C01C S1 111.44(17) . . ?
F3 C01C F2 107.0(2) . . ?
F1 C01C S1 111.66(18) . . ?
F1 C01C F2 107.2(2) . . ?
F1 C01C F3 107.8(2) . . ?
Cl1 C01D Cl2 108.97(14) . . ?
Cl1 C01D H01D 109.0 . . ?
Cl2 C01D H01D 109.0 . . ?
Cl3 C01D Cl1 111.18(15) . . ?
Cl3 C01D Cl2 109.56(15) . . ?
Cl3 C01D H01D 109.0 . . ?
C18 C182 H18D 109.5 . . ?
C18 C182 H18E 109.5 . . ?
C18 C182 H18F 109.5 . . ?
H18D C182 H18E 109.5 . . ?
H18D C182 H18F 109.5 . . ?
H18E C182 H18F 109.5 . . ?

loop_
_geom_bond_atom_site_label_1
_geom_bond_atom_site_label_2
_geom_bond_distance
_geom_bond_site_symmetry_2
_geom_bond_publ_flag
As1 O1 1.7475(15) . ?
As1 C31 1.936(2) . ?
As1 C21 1.950(2) . ?
As1 C11 1.940(2) . ?
S1 O3 1.4474(16) . ?
S1 O2 1.4409(17) . ?
S1 O4 1.4386(18) . ?
S1 C01C 1.819(3) . ?
Cl1 C01D 1.761(3) . ?
Cl2 C01D 1.771(3) . ?
Cl3 C01D 1.737(3) . ?
F2 C01C 1.343(3) . ?
O1 H1 0.807(19) . ?
F3 C01C 1.334(3) . ?
F1 C01C 1.334(3) . ?
C31 C32 1.410(3) . ?
C31 C36 1.418(3) . ?
C21 C22 1.411(3) . ?
C21 C26 1.417(3) . ?
C11 C16 1.410(3) . ?
C11 C12 1.415(3) . ?
C22 C23 1.394(3) . ?
C22 C27 1.524(3) . ?
C37 H37 1.0000 . ?
C37 C32 1.526(3) . ?
C37 C371 1.539(3) . ?
C37 C372 1.531(3) . ?
C23 H23 0.9500 . ?
C23 C24 1.381(3) . ?
C16 C15 1.396(3) . ?
C16 C18 1.520(3) . ?
C26 C25 1.399(3) . ?
C26 C28 1.522(3) . ?
C15 H15 0.9500 . ?
C15 C14 1.382(4) . ?
C12 C13 1.398(3) . ?
C12 C17 1.532(3) . ?
C32 C33 1.401(3) . ?
C24 H24 0.9500 . ?
C24 C25 1.377(4) . ?
C25 H25 0.9500 . ?
C382 H38A 0.9800 . ?
C382 H38B 0.9800 . ?
C382 H38C 0.9800 . ?
C382 C38 1.536(3) . ?
C13 H13 0.9500 . ?
C13 C14 1.380(4) . ?
C381 H38D 0.9800 . ?
C381 H38E 0.9800 . ?
C381 H38F 0.9800 . ?
C381 C38 1.538(3) . ?
C33 H33 0.9500 . ?
C33 C34 1.384(4) . ?
C14 H14 0.9500 . ?
C36 C38 1.526(3) . ?
C36 C35 1.396(3) . ?
C38 H38 1.0000 . ?
C371 H37A 0.9800 . ?
C371 H37B 0.9800 . ?
C371 H37C 0.9800 . ?
C28 H28 1.0000 . ?
C28 C281 1.536(3) . ?
C28 C282 1.539(3) . ?
C27 H27 1.0000 . ?
C27 C271 1.541(3) . ?
C27 C272 1.534(3) . ?
C34 H34 0.9500 . ?
C34 C35 1.378(4) . ?
C281 H28A 0.9800 . ?
C281 H28B 0.9800 . ?
C281 H28C 0.9800 . ?
C181 H18A 0.9800 . ?
C181 H18B 0.9800 . ?
C181 H18C 0.9800 . ?
C181 C18 1.532(3) . ?
C171 H17A 0.9800 . ?
C171 H17B 0.9800 . ?
C171 H17C 0.9800 . ?
C171 C17 1.537(3) . ?
C18 H18 1.0000 . ?
C18 C182 1.534(4) . ?
C271 H27A 0.9800 . ?
C271 H27B 0.9800 . ?
C271 H27C 0.9800 . ?
C17 H17 1.0000 . ?
C17 C172 1.534(3) . ?
C272 H27D 0.9800 . ?
C272 H27E 0.9800 . ?
C272 H27F 0.9800 . ?
C282 H28D 0.9800 . ?
C282 H28E 0.9800 . ?
C282 H28F 0.9800 . ?
C35 H35 0.9500 . ?
C372 H37D 0.9800 . ?
C372 H37E 0.9800 . ?
C372 H37F 0.9800 . ?
C172 H17D 0.9800 . ?
C172 H17E 0.9800 . ?
C172 H17F 0.9800 . ?
C01D H01D 1.0000 . ?
C182 H18D 0.9800 . ?
C182 H18E 0.9800 . ?
C182 H18F 0.9800 . ?

loop_
_geom_torsion_atom_site_label_1
_geom_torsion_atom_site_label_2
_geom_torsion_atom_site_label_3
_geom_torsion_atom_site_label_4
_geom_torsion
_geom_torsion_site_symmetry_1
_geom_torsion_site_symmetry_2
_geom_torsion_site_symmetry_3
_geom_torsion_site_symmetry_4
_geom_torsion_publ_flag
As1 C31 C32 C37 16.3(3) . . . . ?
As1 C31 C32 C33 -169.56(17) . . . . ?
As1 C31 C36 C38 -12.9(3) . . . . ?
As1 C31 C36 C35 169.97(16) . . . . ?
As1 C21 C22 C23 -159.19(17) . . . . ?
As1 C21 C22 C27 26.7(3) . . . . ?
As1 C21 C26 C25 158.94(17) . . . . ?
As1 C21 C26 C28 -22.8(3) . . . . ?
As1 C11 C16 C15 -169.16(18) . . . . ?
As1 C11 C16 C18 14.9(3) . . . . ?
As1 C11 C12 C13 169.61(17) . . . . ?
As1 C11 C12 C17 -10.5(3) . . . . ?
O3 S1 C01C F2 179.89(17) . . . . ?
O3 S1 C01C F3 60.4(2) . . . . ?
O3 S1 C01C F1 -60.23(19) . . . . ?
O2 S1 C01C F2 -59.8(2) . . . . ?
O2 S1 C01C F3 -179.25(18) . . . . ?
O2 S1 C01C F1 60.10(19) . . . . ?
O4 S1 C01C F2 60.9(2) . . . . ?
O4 S1 C01C F3 -58.6(2) . . . . ?
O4 S1 C01C F1 -179.25(17) . . . . ?
C31 C32 C33 C34 -1.9(4) . . . . ?
C31 C36 C38 C382 116.2(2) . . . . ?
C31 C36 C38 C381 -121.0(2) . . . . ?
C31 C36 C35 C34 1.4(3) . . . . ?
C21 C22 C23 C24 -1.1(3) . . . . ?
C21 C22 C27 C271 112.9(2) . . . . ?
C21 C22 C27 C272 -123.6(2) . . . . ?
C21 C26 C25 C24 1.8(3) . . . . ?
C21 C26 C28 C281 115.6(2) . . . . ?
C21 C26 C28 C282 -123.2(2) . . . . ?
C11 C16 C15 C14 -2.1(4) . . . . ?
C11 C16 C18 C181 117.7(2) . . . . ?
C11 C16 C18 C182 -118.9(2) . . . . ?
C11 C12 C13 C14 1.3(4) . . . . ?
C11 C12 C17 C171 -126.4(3) . . . . ?
C11 C12 C17 C172 112.6(3) . . . . ?
C22 C21 C26 C25 -7.0(3) . . . . ?
C22 C21 C26 C28 171.3(2) . . . . ?
C22 C23 C24 C25 -4.0(4) . . . . ?
C37 C32 C33 C34 172.6(2) . . . . ?
C23 C22 C27 C271 -61.2(3) . . . . ?
C23 C22 C27 C272 62.3(3) . . . . ?
C23 C24 C25 C26 3.6(4) . . . . ?
C16 C11 C12 C13 -5.1(3) . . . . ?
C16 C11 C12 C17 174.7(2) . . . . ?
C16 C15 C14 C13 -1.6(4) . . . . ?
C26 C21 C22 C23 6.7(3) . . . . ?
C26 C21 C22 C27 -167.4(2) . . . . ?
C15 C16 C18 C181 -58.2(3) . . . . ?
C15 C16 C18 C182 65.2(3) . . . . ?
C12 C11 C16 C15 5.5(3) . . . . ?
C12 C11 C16 C18 -170.4(2) . . . . ?
C12 C13 C14 C15 2.0(4) . . . . ?
C32 C31 C36 C38 171.1(2) . . . . ?
C32 C31 C36 C35 -6.0(3) . . . . ?
C32 C33 C34 C35 -2.5(4) . . . . ?
C25 C26 C28 C281 -66.1(3) . . . . ?
C25 C26 C28 C282 55.1(3) . . . . ?
C13 C12 C17 C171 53.5(3) . . . . ?
C13 C12 C17 C172 -67.6(3) . . . . ?
C33 C34 C35 C36 2.8(4) . . . . ?
C36 C31 C32 C37 -167.9(2) . . . . ?
C36 C31 C32 C33 6.3(3) . . . . ?
C38 C36 C35 C34 -176.0(2) . . . . ?
C371 C37 C32 C31 122.1(2) . . . . ?
C371 C37 C32 C33 -52.0(3) . . . . ?
C28 C26 C25 C24 -176.7(2) . . . . ?
C27 C22 C23 C24 173.3(2) . . . . ?
C18 C16 C15 C14 174.1(2) . . . . ?
C17 C12 C13 C14 -178.6(2) . . . . ?
C35 C36 C38 C382 -66.7(3) . . . . ?
C35 C36 C38 C381 56.1(3) . . . . ?
C372 C37 C32 C31 -114.5(2) . . . . ?
C372 C37 C32 C33 71.4(3) . . . . ?

loop_
_exptl_oxdiff_crystal_face_indexfrac_h
_exptl_oxdiff_crystal_face_indexfrac_k
_exptl_oxdiff_crystal_face_indexfrac_l
_exptl_oxdiff_crystal_face_x
_exptl_oxdiff_crystal_face_y
_exptl_oxdiff_crystal_face_z
-1.0000 -1.0000 2.0000 -0.0494 -0.1590 -0.2090
1.0000 1.0000 -2.0000 0.0494 0.1590 0.2090
2.0000 0.0000 1.0000 0.0756 0.3138 -0.1443
1.0000 0.0000 -1.0000 -0.0184 0.1502 0.0785
1.0000 0.0000 -2.0000 -0.0558 0.1457 0.1790
1.0000 -1.0000 1.0000 -0.0486 0.1458 -0.1524
-1.0000 -0.0000 2.0000 0.0558 -0.1457 -0.1790
-1.0000 2.0000 2.0000 0.2661 -0.1190 -0.1190
1.0000 -2.0000 -2.0000 -0.2661 0.1190 0.1190
0.0000 -0.0000 -1.0000 -0.0374 -0.0045 0.1005
-0.0000 0.0000 1.0000 0.0374 0.0045 -0.1005
0.0000 -1.0000 -0.0000 -0.1051 -0.0133 -0.0300
0.0000 -1.0000 2.0000 -0.0303 -0.0044 -0.2309
0.0000 -2.0000 1.0000 -0.1728 -0.0222 -0.1605
0.0000 -1.0000 -2.0000 -0.1800 -0.0223 0.1709
-0.0000 1.0000 -1.0000 0.0677 0.0089 0.1305
-0.0000 1.0000 0.0000 0.1051 0.0133 0.0300
-0.0000 1.0000 2.0000 0.1800 0.0223 -0.1709
-1.0000 -0.0000 -2.0000 -0.0940 -0.1636 0.2229
-2.0000 -1.0000 -1.0000 -0.1807 -0.3271 0.1143
-1.0000 -0.0000 1.0000 0.0184 -0.1502 -0.0785
1.0000 -2.0000 -0.0000 -0.1912 0.1280 -0.0819
-1.0000 1.0000 2.0000 0.1609 -0.1324 -0.1490
